data_7111850
loop_
_publ_author_name
'Jonathan A. Bailey'
'Mairi F. Haddow'
'Paul G. Pringle'

_publ_section_title
;
 A simple route to azaborinylphosphines: isoelectronic B-N analogues of
 arylphosphine ligands
;
_journal_name_full Chem.Commun.
_journal_page_first 1432
_journal_paper_doi 10.1039/c3cc49000a
_journal_volume 50
_journal_year 2014
_chemical_formula_moiety 'C20 H23 P'
_chemical_formula_sum 'C20 H23 P'
_chemical_formula_weight 294.35
_chemical_name_systematic
; 
 ? 
;
_space_group_IT_number 61
_symmetry_cell_setting orthorhombic
_symmetry_space_group_name_Hall '-P 2ac 2ab'
_symmetry_space_group_name_H-M 'P b c a'
_atom_sites_solution_hydrogens geom
_atom_sites_solution_primary direct
_atom_sites_solution_secondary difmap
_audit_creation_method SHELXL-97
_cell_angle_alpha 90.00
_cell_angle_beta 90.00
_cell_angle_gamma 90.00
_cell_formula_units_Z 8
_cell_length_a 7.1656(3)
_cell_length_b 17.6207(7)
_cell_length_c 26.1711(9)
_cell_measurement_reflns_used 9939
_cell_measurement_temperature 100(2)
_cell_measurement_theta_max 24.68
_cell_measurement_theta_min 2.44
_cell_volume 3304.4(2)
_computing_cell_refinement 'Apex II (Bruker,2008)'
_computing_data_collection 'Apex II (Bruker,2008)'
_computing_data_reduction 'SAINT V7.68A'
_computing_structure_refinement 'SHELXL-97 (Sheldrick, 2008)'
_computing_structure_solution 'SHELXS-97 (Sheldrick, 2008)'
_diffrn_ambient_temperature 100(2)
_diffrn_measured_fraction_theta_full 0.993
_diffrn_measured_fraction_theta_max 0.993
_diffrn_measurement_device_type 'Bruker Apex II kappa CCD area detector'
_diffrn_measurement_method 'phi and omega scans'
_diffrn_radiation_monochromator graphite
_diffrn_radiation_source 'fine-focus sealed tube'
_diffrn_radiation_type MoK\a
_diffrn_radiation_wavelength 0.71073
_diffrn_reflns_av_R_equivalents 0.0931
_diffrn_reflns_av_sigmaI/netI 0.0303
_diffrn_reflns_limit_h_max 9
_diffrn_reflns_limit_h_min -9
_diffrn_reflns_limit_k_max 22
_diffrn_reflns_limit_k_min -22
_diffrn_reflns_limit_l_max 34
_diffrn_reflns_limit_l_min -34
_diffrn_reflns_number 96935
_diffrn_reflns_theta_full 27.67
_diffrn_reflns_theta_max 27.67
_diffrn_reflns_theta_min 1.56
_exptl_absorpt_coefficient_mu 0.158
_exptl_absorpt_correction_T_max 0.7456
_exptl_absorpt_correction_T_min 0.6808
_exptl_absorpt_correction_type multi-scan
_exptl_absorpt_process_details SADABS-2008/1
_exptl_crystal_colour yellow
_exptl_crystal_density_diffrn 1.183
_exptl_crystal_density_method 'not measured'
_exptl_crystal_description plate
_exptl_crystal_F_000 1264
_exptl_crystal_size_max 0.45
_exptl_crystal_size_mid 0.25
_exptl_crystal_size_min 0.15
_refine_diff_density_max 0.356
_refine_diff_density_min -0.359
_refine_diff_density_rms 0.058
_refine_ls_extinction_method none
_refine_ls_goodness_of_fit_ref 1.012
_refine_ls_hydrogen_treatment constr
_refine_ls_matrix_type full
_refine_ls_number_parameters 194
_refine_ls_number_reflns 3834
_refine_ls_number_restraints 0
_refine_ls_restrained_S_all 1.012
_refine_ls_R_factor_all 0.0672
_refine_ls_R_factor_gt 0.0436
_refine_ls_shift/su_max 0.008
_refine_ls_shift/su_mean 0.001
_refine_ls_structure_factor_coef Fsqd
_refine_ls_weighting_details 'calc w=1/[\s^2^(Fo^2^)+(0.0750P)^2^+1.8531P] where P=(Fo^2^+2Fc^2^)/3'
_refine_ls_weighting_scheme calc
_refine_ls_wR_factor_gt 0.1128
_refine_ls_wR_factor_ref 0.1344
_reflns_number_gt 2883
_reflns_number_total 3834
_reflns_threshold_expression >2sigma(I)
_cod_data_source_file c3cc49000a.txt
_cod_data_source_block jb0130_new
_cod_database_code 7111850

loop_
_symmetry_equiv_pos_as_xyz
'x, y, z'
'-x+1/2, -y, z+1/2'
'-x, y+1/2, -z+1/2'
'x+1/2, -y+1/2, -z'
'-x, -y, -z'
'x-1/2, y, -z-1/2'
'x, -y-1/2, z-1/2'
'-x-1/2, y-1/2, z'

loop_
_atom_site_label
_atom_site_type_symbol
_atom_site_fract_x
_atom_site_fract_y
_atom_site_fract_z
_atom_site_U_iso_or_equiv
_atom_site_adp_type
_atom_site_occupancy
_atom_site_symmetry_multiplicity
_atom_site_calc_flag
_atom_site_refinement_flags
P1 P 0.67404(6) 0.17777(3) 0.552864(17) 0.01886(14) Uani 1 1 d .
C11 C 0.9350(2) 0.02382(10) 0.65086(7) 0.0187(4) Uani 1 1 d .
C10 C 0.8211(2) 0.05759(10) 0.61206(7) 0.0190(4) Uani 1 1 d .
H10 H 0.7613 0.0253 0.5881 0.023 Uiso 1 1 calc R
C13 C 0.9839(2) 0.15152(10) 0.68738(7) 0.0197(4) Uani 1 1 d .
C1 C 0.9734(3) -0.05489(10) 0.65028(7) 0.0224(4) Uani 1 1 d .
H1 H 0.9138 -0.0865 0.6258 0.027 Uiso 1 1 calc R
C12 C 1.0196(2) 0.07028(10) 0.68824(7) 0.0193(4) Uani 1 1 d .
C14 C 0.8768(2) 0.18309(10) 0.64680(7) 0.0187(4) Uani 1 1 d .
C15 C 0.4241(2) 0.17022(11) 0.57186(7) 0.0226(4) Uani 1 1 d .
H15 H 0.3494 0.1905 0.5426 0.027 Uiso 1 1 calc R
C9 C 0.7947(2) 0.13392(10) 0.60796(7) 0.0189(4) Uani 1 1 d .
C3 C 1.1804(3) -0.04031(11) 0.72161(8) 0.0274(4) Uani 1 1 d .
H3 H 1.2653 -0.0620 0.7454 0.033 Uiso 1 1 calc R
C4 C 1.1416(3) 0.03612(11) 0.72381(7) 0.0249(4) Uani 1 1 d .
H4 H 1.1977 0.0663 0.7497 0.030 Uiso 1 1 calc R
C7 C 0.9318(3) 0.30939(10) 0.68158(8) 0.0240(4) Uani 1 1 d .
H7 H 0.9165 0.3628 0.6794 0.029 Uiso 1 1 calc R
C6 C 1.0336(3) 0.27763(11) 0.72213(7) 0.0246(4) Uani 1 1 d .
H6 H 1.0849 0.3095 0.7478 0.030 Uiso 1 1 calc R
C8 C 0.8544(2) 0.26298(10) 0.64511(7) 0.0217(4) Uani 1 1 d .
H8 H 0.7842 0.2850 0.6181 0.026 Uiso 1 1 calc R
C5 C 1.0589(2) 0.20079(11) 0.72468(7) 0.0226(4) Uani 1 1 d .
H5 H 1.1286 0.1800 0.7522 0.027 Uiso 1 1 calc R
C2 C 1.0959(3) -0.08617(11) 0.68466(8) 0.0262(4) Uani 1 1 d .
H2 H 1.1233 -0.1389 0.6834 0.031 Uiso 1 1 calc R
C18 C 0.6976(3) 0.10471(11) 0.50219(7) 0.0236(4) Uani 1 1 d .
H18 H 0.6563 0.0544 0.5158 0.028 Uiso 1 1 calc R
C17 C 0.3510(3) 0.09056(12) 0.58241(8) 0.0295(5) Uani 1 1 d .
H17A H 0.4158 0.0693 0.6121 0.044 Uiso 1 1 calc R
H17B H 0.3734 0.0583 0.5525 0.044 Uiso 1 1 calc R
H17C H 0.2167 0.0928 0.5894 0.044 Uiso 1 1 calc R
C19 C 0.9022(3) 0.09971(12) 0.48559(8) 0.0311(5) Uani 1 1 d .
H19A H 0.9141 0.0633 0.4575 0.047 Uiso 1 1 calc R
H19B H 0.9787 0.0829 0.5145 0.047 Uiso 1 1 calc R
H19C H 0.9449 0.1497 0.4741 0.047 Uiso 1 1 calc R
C20 C 0.5732(3) 0.12734(12) 0.45695(8) 0.0315(5) Uani 1 1 d .
H20A H 0.6002 0.1799 0.4471 0.047 Uiso 1 1 calc R
H20B H 0.4418 0.1230 0.4669 0.047 Uiso 1 1 calc R
H20C H 0.5982 0.0936 0.4280 0.047 Uiso 1 1 calc R
C16 C 0.3874(3) 0.22298(11) 0.61730(8) 0.0269(4) Uani 1 1 d .
H16A H 0.2529 0.2253 0.6240 0.040 Uiso 1 1 calc R
H16B H 0.4339 0.2739 0.6094 0.040 Uiso 1 1 calc R
H16C H 0.4518 0.2034 0.6476 0.040 Uiso 1 1 calc R

loop_
_atom_site_aniso_label
_atom_site_aniso_U_11
_atom_site_aniso_U_22
_atom_site_aniso_U_33
_atom_site_aniso_U_23
_atom_site_aniso_U_13
_atom_site_aniso_U_12
P1 0.0151(2) 0.0208(2) 0.0207(2) 0.00089(18) 0.00027(17) 0.00024(17)
C11 0.0131(8) 0.0212(8) 0.0220(9) 0.0008(7) 0.0039(7) -0.0012(7)
C10 0.0145(8) 0.0224(9) 0.0202(8) -0.0015(7) 0.0010(7) -0.0028(7)
C13 0.0124(8) 0.0240(9) 0.0228(9) 0.0006(7) 0.0032(7) -0.0007(7)
C1 0.0225(9) 0.0214(9) 0.0232(9) -0.0002(7) 0.0038(7) -0.0022(7)
C12 0.0134(8) 0.0231(9) 0.0214(9) 0.0015(7) 0.0011(7) -0.0012(7)
C14 0.0129(8) 0.0222(8) 0.0209(9) 0.0004(7) 0.0030(7) -0.0011(7)
C15 0.0162(8) 0.0271(9) 0.0244(9) 0.0004(8) -0.0015(7) 0.0009(7)
C9 0.0112(8) 0.0242(9) 0.0213(9) 0.0006(7) 0.0019(7) 0.0001(7)
C3 0.0244(10) 0.0288(10) 0.0289(10) 0.0058(8) -0.0026(8) 0.0029(8)
C4 0.0209(9) 0.0263(9) 0.0273(10) 0.0011(8) -0.0036(8) 0.0001(8)
C7 0.0195(9) 0.0193(9) 0.0332(10) -0.0032(8) 0.0020(8) -0.0007(7)
C6 0.0196(9) 0.0274(10) 0.0269(10) -0.0054(8) 0.0005(7) -0.0029(8)
C8 0.0158(8) 0.0233(9) 0.0261(9) -0.0003(7) 0.0007(7) 0.0016(7)
C5 0.0159(9) 0.0287(9) 0.0231(9) -0.0010(8) -0.0004(7) -0.0003(7)
C2 0.0249(10) 0.0225(9) 0.0311(10) 0.0035(8) 0.0038(8) 0.0029(8)
C18 0.0258(10) 0.0242(9) 0.0209(9) 0.0006(7) -0.0006(8) 0.0019(8)
C17 0.0188(9) 0.0312(10) 0.0385(12) -0.0002(9) 0.0015(8) -0.0061(8)
C19 0.0320(11) 0.0361(11) 0.0254(10) 0.0001(9) 0.0065(9) 0.0077(9)
C20 0.0355(11) 0.0352(11) 0.0239(10) -0.0022(8) -0.0060(9) 0.0044(9)
C16 0.0164(9) 0.0336(11) 0.0308(10) -0.0007(8) 0.0025(8) 0.0023(8)

loop_
_atom_type_symbol
_atom_type_description
_atom_type_scat_dispersion_real
_atom_type_scat_dispersion_imag
_atom_type_scat_source
C C 0.0033 0.0016 'International Tables Vol C Tables 4.2.6.8 and 6.1.1.4'
H H 0.0000 0.0000 'International Tables Vol C Tables 4.2.6.8 and 6.1.1.4'
P P 0.1023 0.0942 'International Tables Vol C Tables 4.2.6.8 and 6.1.1.4'

loop_
_geom_angle_atom_site_label_1
_geom_angle_atom_site_label_2
_geom_angle_atom_site_label_3
_geom_angle
C9 P1 C18 102.99(8)
C9 P1 C15 102.21(8)
C18 P1 C15 103.22(9)
C12 C11 C1 119.48(17)
C12 C11 C10 119.67(16)
C1 C11 C10 120.73(16)
C9 C10 C11 123.05(16)
C5 C13 C14 118.71(16)
C5 C13 C12 121.82(17)
C14 C13 C12 119.41(16)
C2 C1 C11 120.77(18)
C11 C12 C4 118.39(16)
C11 C12 C13 118.96(16)
C4 C12 C13 122.61(17)
C8 C14 C13 118.20(16)
C8 C14 C9 121.46(16)
C13 C14 C9 120.33(15)
C17 C15 C16 111.06(16)
C17 C15 P1 116.39(13)
C16 C15 P1 109.18(13)
C10 C9 C14 118.36(16)
C10 C9 P1 122.59(14)
C14 C9 P1 118.90(13)
C4 C3 C2 120.45(18)
C3 C4 C12 120.99(18)
C8 C7 C6 119.85(17)
C5 C6 C7 120.03(18)
C7 C8 C14 121.56(17)
C6 C5 C13 121.62(18)
C1 C2 C3 119.88(18)
C19 C18 C20 110.62(16)
C19 C18 P1 109.25(13)
C20 C18 P1 108.55(13)

loop_
_geom_bond_atom_site_label_1
_geom_bond_atom_site_label_2
_geom_bond_distance
P1 C9 1.8502(18)
P1 C18 1.8560(19)
P1 C15 1.8637(19)
C11 C12 1.413(2)
C11 C1 1.414(2)
C11 C10 1.432(2)
C10 C9 1.362(2)
C13 C5 1.413(3)
C13 C14 1.423(2)
C13 C12 1.454(2)
C1 C2 1.373(3)
C12 C4 1.412(3)
C14 C8 1.418(2)
C14 C9 1.460(2)
C15 C17 1.523(3)
C15 C16 1.532(3)
C3 C4 1.376(3)
C3 C2 1.398(3)
C7 C8 1.374(3)
C7 C6 1.404(3)
C6 C5 1.368(3)
C18 C19 1.532(3)
C18 C20 1.535(3)
